data_7130229
loop_
_publ_author_name
'Tanioka, Masaru'
'Kuromiya, Ayako'
'Ueda, Rina'
'Obata, Tohru'
'Muranaka, Atsuya'
'Uchiyama, Masanobu'
'Kamino, Shinichiro'

_publ_section_title
;
 Bridged eosin Y: A visible and near-infrared photoredox catalyst
;
_journal_name_full 'Chemical Communications'
_journal_paper_doi 10.1039/D2CC02907C
_journal_year 2022
_chemical_formula_moiety 'C22 H13 N O2'
_chemical_formula_sum 'C22 H13 N O2'
_chemical_formula_weight 323.33
_chemical_name_common 1-(4-nitrophenyl)pyrene
_chemical_name_systematic 1-(4-nitrophenyl)pyrene
_space_group_crystal_system monoclinic
_space_group_IT_number 14
_space_group_name_Hall '-P 2yn'
_space_group_name_H-M_alt 'P 1 21/n 1'
_atom_sites_solution_hydrogens geom
_atom_sites_solution_primary dual
_audit_creation_date 2021-02-16
_audit_creation_method
;
Olex2 1.3-ac4
(compiled 2020.03.28 svn.rd84adfe8 for Rigaku Oxford Diffraction, GUI svn.r6032)
;
_audit_update_record
;
2022-04-07 deposited with the CCDC.	2022-06-15 downloaded from the CCDC.
;
_cell_angle_alpha 90
_cell_angle_beta 97.696(4)
_cell_angle_gamma 90
_cell_formula_units_Z 4
_cell_length_a 9.6037(4)
_cell_length_b 11.9960(5)
_cell_length_c 13.4769(5)
_cell_measurement_reflns_used 3726
_cell_measurement_temperature 103.15
_cell_measurement_theta_max 68.2740
_cell_measurement_theta_min 3.3220
_cell_volume 1538.63(11)
_computing_cell_refinement 'CrysAlisPro 1.171.40.80a (Rigaku OD, 2020)'
_computing_data_collection 'CrysAlisPro 1.171.40.80a (Rigaku OD, 2020)'
_computing_data_reduction 'CrysAlisPro 1.171.40.80a (Rigaku OD, 2020)'
_computing_molecular_graphics 'Olex2 1.3-ac4 (Dolomanov et al., 2009)'
_computing_publication_material 'Olex2 1.3-ac4 (Dolomanov et al., 2009)'
_computing_structure_refinement 'SHELXL 2018/3 (Sheldrick, 2015)'
_computing_structure_solution 'SHELXT 2018/2 (Sheldrick, 2018)'
_diffrn_ambient_temperature 103.15
_diffrn_detector 'Hybrid Pixel Array Detector'
_diffrn_detector_area_resol_mean 10.0000
_diffrn_detector_type HyPix3000
_diffrn_measured_fraction_theta_full 0.995
_diffrn_measured_fraction_theta_max 0.989
_diffrn_measurement_details
;
List of Runs (angles in degrees, time in seconds):

  # Type    Start    End  Width  t~exp~   \w     \q     \k     \f   Frames
#--------------------------------------------------------------------------
  1  \w    -16.00  28.00   0.50    1.66    --  -41.44  21.00 -90.00   88
  2  \w    -17.00  20.00   0.50    1.66    --  -41.44  87.00-178.00   74
  3  \w    -24.00   3.00   0.50    1.66    --  -41.44  11.00-180.00   54
  4  \w      6.00  32.00   0.50    1.66    --  -41.44  11.00-180.00   52
  5  \w    -21.00   5.00   0.50    1.66    --   41.75 -21.00 -60.00   52
  6  \w    -26.00  18.00   0.50    1.66    --   41.75 -11.00 -90.00   88
  7  \w    -26.00  23.00   0.50    1.66    --   41.75 -11.00-180.00   98
  8  \w     29.00  54.00   0.50    6.66    --   95.75 -50.00 -90.00   50
  9  \w     46.00  79.00   0.50    6.66    --   95.75 -68.00 -60.00   66
 10  \w     29.00  55.00   0.50    6.66    --   95.75 -50.00 -30.00   52
 11  \w     40.00  83.00   0.50    6.66    --   95.75 -87.00  64.00   86
 12  \w     31.00  56.00   0.50    6.66    --   95.75 -50.00  60.00   50
 13  \w     28.00  53.00   0.50    6.66    --   95.75 -59.00  60.00   50
 14  \w     19.00  72.00   0.50    1.66    --   41.75 -87.00  64.00  106
 15  \w    -26.00  -1.00   0.50    1.66    --   41.75 -87.00  64.00   50
 16  \w    -33.00  18.00   0.50    1.66    --  -41.44  32.00 120.00  102
 17  \w    -57.00 -32.00   0.50    6.66    --  -95.43  50.00  30.00   50
 18  \w    -57.00 -32.00   0.50    6.66    --  -95.43  50.00   0.00   50
 19  \w   -106.00 -27.00   0.50    6.66    --  -95.43  77.00  30.00  158
 20  \w    -83.00 -29.00   0.50    6.66    --  -95.43  68.00 150.00  108
 21  \w   -144.00-118.00   0.50    6.66    --  -95.43 -87.00  64.00   52
 22  \w   -148.00 -89.00   0.50    6.66    --  -95.43 -86.00  30.00  118
 23  \w   -102.00 -77.00   0.50    1.66    --  -41.44-138.00 -30.00   50
 24  \w   -159.00 -77.00   0.50    6.66    --  -95.43 -68.00-120.00  164
 25  \w    -57.00 -31.00   0.50    6.66    --  -95.43  50.00-180.00   52
 26  \w    -52.00 -27.00   0.50    6.66    --  -95.43  59.00-180.00   50
 27  \w    -68.00 -25.00   0.50    6.66    --  -95.43  87.00-178.00   86
 28  \w    -52.00 -27.00   0.50    1.66    --  -41.44  87.00-178.00   50
 29  \w     81.00 107.00   0.50    1.66    --   41.75 138.00 -60.00   52
 30  \w     64.00  89.00   0.50    1.66    --   41.75 138.00-150.00   50
 31  \w    124.00 155.00   0.50    6.66    --   95.75  87.00-178.00   62
 32  \w     79.00 104.00   0.50    6.66    --   95.75  87.00-178.00   50
 33  \w    -20.00   6.00   0.50    1.66    --   41.75 -11.00-120.00   52
 34  \w     79.00 162.00   0.50    6.66    --   95.75  68.00 120.00  166
 35  \w    -79.00 -48.00   0.50    6.66    --  -95.43  68.00-180.00   62
 36  \w   -107.00 -72.00   0.50    6.66    --  -95.43  87.00-178.00   70
 37  \w   -160.00 -86.00   0.50    6.66    --  -95.43 -33.00 150.00  148
;
_diffrn_measurement_device 'four-circle diffractometer'
_diffrn_measurement_device_type 'XtaLAB Synergy, Single source at home/near, HyPix3000'
_diffrn_measurement_method '\w scans'
_diffrn_orient_matrix_type 'CrysAlisPro convention (1999,Acta A55,543-557)'
_diffrn_orient_matrix_UB_11 -0.1382838000
_diffrn_orient_matrix_UB_12 0.0634805000
_diffrn_orient_matrix_UB_13 -0.0320925000
_diffrn_orient_matrix_UB_21 -0.0831196000
_diffrn_orient_matrix_UB_22 -0.0964342000
_diffrn_orient_matrix_UB_23 0.0395392000
_diffrn_orient_matrix_UB_31 0.0130821000
_diffrn_orient_matrix_UB_32 0.0563285000
_diffrn_orient_matrix_UB_33 0.1034683000
_diffrn_radiation_monochromator mirror
_diffrn_radiation_probe x-ray
_diffrn_radiation_type 'Cu K\a'
_diffrn_radiation_wavelength 1.54184
_diffrn_reflns_av_R_equivalents 0.0184
_diffrn_reflns_av_unetI/netI 0.0221
_diffrn_reflns_Laue_measured_fraction_full 0.995
_diffrn_reflns_Laue_measured_fraction_max 0.989
_diffrn_reflns_limit_h_max 11
_diffrn_reflns_limit_h_min -11
_diffrn_reflns_limit_k_max 14
_diffrn_reflns_limit_k_min -11
_diffrn_reflns_limit_l_max 16
_diffrn_reflns_limit_l_min -15
_diffrn_reflns_number 7975
_diffrn_reflns_point_group_measured_fraction_full 0.995
_diffrn_reflns_point_group_measured_fraction_max 0.989
_diffrn_reflns_theta_full 67.684
_diffrn_reflns_theta_max 68.171
_diffrn_reflns_theta_min 4.956
_diffrn_source 'micro-focus sealed X-ray tube'
_diffrn_source_type 'PhotonJet (Cu) X-ray Source'
_exptl_absorpt_coefficient_mu 0.719
_exptl_absorpt_correction_T_max 1.000
_exptl_absorpt_correction_T_min 0.722
_exptl_absorpt_correction_type gaussian
_exptl_absorpt_process_details
;
CrysAlisPro 1.171.40.80a (Rigaku Oxford Diffraction, 2020)
Numerical absorption correction based on gaussian integration over
			a multifaceted crystal model
Empirical absorption correction using spherical harmonics,
 implemented in SCALE3 ABSPACK scaling algorithm.
;
_exptl_crystal_colour 'clear light yellow'
_exptl_crystal_colour_lustre clear
_exptl_crystal_colour_modifier light
_exptl_crystal_colour_primary yellow
_exptl_crystal_density_diffrn 1.396
_exptl_crystal_description block
_exptl_crystal_F_000 672
_exptl_crystal_preparation Luminescent
_exptl_crystal_size_max 0.216
_exptl_crystal_size_mid 0.099
_exptl_crystal_size_min 0.071
_refine_diff_density_max 0.348
_refine_diff_density_min -0.151
_refine_diff_density_rms 0.044
_refine_ls_extinction_method none
_refine_ls_goodness_of_fit_ref 1.068
_refine_ls_hydrogen_treatment constr
_refine_ls_matrix_type full
_refine_ls_number_parameters 226
_refine_ls_number_reflns 2792
_refine_ls_number_restraints 0
_refine_ls_restrained_S_all 1.068
_refine_ls_R_factor_all 0.0566
_refine_ls_R_factor_gt 0.0499
_refine_ls_shift/su_max 0.000
_refine_ls_shift/su_mean 0.000
_refine_ls_structure_factor_coef Fsqd
_refine_ls_weighting_details 'w=1/[\s^2^(Fo^2^)+(0.0882P)^2^+0.3592P] where P=(Fo^2^+2Fc^2^)/3'
_refine_ls_weighting_scheme calc
_refine_ls_wR_factor_gt 0.1442
_refine_ls_wR_factor_ref 0.1513
_reflns_Friedel_coverage 0.000
_reflns_number_gt 2356
_reflns_number_total 2792
_reflns_threshold_expression 'I > 2\s(I)'
_cod_data_source_file d2cc02907c2.cif
_cod_data_source_block exp_98
_cod_database_code 7130229
_shelx_shelxl_version_number 2018/3
_chemical_oxdiff_formula 'C88 H52 N4 O8 '
_shelx_space_group_comment
;
The symmetry employed for this shelxl refinement is uniquely defined
by the following loop, which should always be used as a source of
symmetry information in preference to the above space-group names.
They are only intended as comments.
;
_reflns_odcompleteness_completeness 99.97
_reflns_odcompleteness_iscentric 1
_reflns_odcompleteness_theta 66.97
_olex2_refinement_description
;
1. Fixed Uiso
 At 1.2 times of:
  All C(H) groups
2.a Aromatic/amide H refined with riding coordinates:
 C004(H004), C007(H007), C009(H009), C00D(H00D), C00F(H00F), C00G(H00G),
 C00J(H00J), C00K(H00K), C00L(H00L), C00M(H00M), C00N(H00N), C00O(H00O),
 C00P(H00P)
;
_olex2_submission_special_instructions 'No special instructions were received'
_oxdiff_exptl_absorpt_empirical_details
;
Empirical correction (ABSPACK) includes:
- Absorption correction using spherical harmonics
- Frame scaling
;
_oxdiff_exptl_absorpt_empirical_full_max 1.362
_oxdiff_exptl_absorpt_empirical_full_min 0.697

loop_
_space_group_symop_operation_xyz
'x, y, z'
'-x+1/2, y+1/2, -z+1/2'
'-x, -y, -z'
'x-1/2, -y-1/2, z-1/2'

loop_
_atom_site_label
_atom_site_type_symbol
_atom_site_fract_x
_atom_site_fract_y
_atom_site_fract_z
_atom_site_U_iso_or_equiv
_atom_site_adp_type
_atom_site_occupancy
_atom_site_site_symmetry_order
_atom_site_calc_flag
_atom_site_refinement_flags_posn
_atom_site_refinement_flags_adp
_atom_site_refinement_flags_occupancy
_atom_site_disorder_assembly
_atom_site_disorder_group
O001 O 1.20231(13) 0.85170(12) 0.53402(9) 0.0540(4) Uani 1 1 d . . . . .
O002 O 1.25293(15) 0.71716(14) 0.43871(12) 0.0717(5) Uani 1 1 d . . . . .
N1 N 1.17318(15) 0.78911(13) 0.46210(11) 0.0471(4) Uani 1 1 d . . . . .
C004 C 0.56266(17) 0.65160(15) 0.26809(13) 0.0430(4) Uani 1 1 d . . . . .
H004 H 0.649538 0.639636 0.309425 0.052 Uiso 1 1 calc R U . . .
C005 C 1.03585(17) 0.80174(14) 0.40131(12) 0.0408(4) Uani 1 1 d . . . . .
C006 C 0.77819(17) 0.82798(15) 0.28704(12) 0.0419(4) Uani 1 1 d . . . . .
C007 C 0.80986(17) 0.88541(14) 0.37701(12) 0.0428(4) Uani 1 1 d . . . . .
H007 H 0.742091 0.934198 0.398690 0.051 Uiso 1 1 calc R U . . .
C008 C 0.53876(17) 0.75684(14) 0.21719(12) 0.0409(4) Uani 1 1 d . . . . .
C009 C 0.93812(17) 0.87235(14) 0.43490(12) 0.0425(4) Uani 1 1 d . . . . .
H009 H 0.959183 0.910972 0.496624 0.051 Uiso 1 1 calc R U . . .
C00A C 0.30339(17) 0.68770(17) 0.14944(12) 0.0481(5) Uani 1 1 d . . . . .
C00B C 0.63830(17) 0.84262(15) 0.22586(13) 0.0440(4) Uani 1 1 d . . . . .
C00C C 0.33230(17) 0.58376(17) 0.19820(13) 0.0480(4) Uani 1 1 d . . . . .
C00D C 1.00842(18) 0.74344(15) 0.31217(13) 0.0460(4) Uani 1 1 d . . . . .
H00D H 1.076943 0.695287 0.290613 0.055 Uiso 1 1 calc R U . . .
C00E C 0.40565(17) 0.77393(16) 0.15762(12) 0.0449(4) Uani 1 1 d . . . . .
C00F C 0.46568(18) 0.56932(16) 0.25903(13) 0.0479(4) Uani 1 1 d . . . . .
H00F H 0.486050 0.500904 0.293430 0.057 Uiso 1 1 calc R U . . .
C00G C 0.87897(17) 0.75715(16) 0.25554(13) 0.0466(4) Uani 1 1 d . . . . .
H00G H 0.858051 0.717818 0.194177 0.056 Uiso 1 1 calc R U . . .
C00H C 0.37580(19) 0.87704(17) 0.10768(13) 0.0518(5) Uani 1 1 d . . . . .
C00I C 0.16990(18) 0.7045(2) 0.09065(13) 0.0575(5) Uani 1 1 d . . . . .
C00J C 0.6052(2) 0.94372(16) 0.17666(15) 0.0548(5) Uani 1 1 d . . . . .
H00J H 0.672071 1.002487 0.183547 0.066 Uiso 1 1 calc R U . . .
C00K C 0.2304(2) 0.4995(2) 0.18717(15) 0.0605(6) Uani 1 1 d . . . . .
H00K H 0.250026 0.429814 0.219499 0.073 Uiso 1 1 calc R U . . .
C00L C 0.1415(2) 0.8089(2) 0.04227(15) 0.0673(7) Uani 1 1 d . . . . .
H00L H 0.052133 0.821093 0.004241 0.081 Uiso 1 1 calc R U . . .
C00M C 0.4772(2) 0.95998(18) 0.11822(15) 0.0605(5) Uani 1 1 d . . . . .
H00M H 0.458371 1.029132 0.084736 0.073 Uiso 1 1 calc R U . . .
C00N C 0.0725(2) 0.6175(3) 0.08308(16) 0.0708(7) Uani 1 1 d . . . . .
H00N H -0.016786 0.627950 0.044499 0.085 Uiso 1 1 calc R U . . .
C00O C 0.2380(2) 0.8911(2) 0.04891(15) 0.0660(6) Uani 1 1 d . . . . .
H00O H 0.215820 0.959421 0.014723 0.079 Uiso 1 1 calc R U . . .
C00P C 0.1031(2) 0.5163(3) 0.13047(17) 0.0708(7) Uani 1 1 d . . . . .
H00P H 0.035248 0.458259 0.123547 0.085 Uiso 1 1 calc R U . . .

loop_
_atom_site_aniso_label
_atom_site_aniso_U_11
_atom_site_aniso_U_22
_atom_site_aniso_U_33
_atom_site_aniso_U_23
_atom_site_aniso_U_13
_atom_site_aniso_U_12
O001 0.0513(7) 0.0707(9) 0.0385(7) -0.0060(6) 0.0000(5) -0.0136(6)
O002 0.0469(8) 0.0892(11) 0.0739(10) -0.0216(8) -0.0104(7) 0.0129(8)
N1 0.0398(8) 0.0601(9) 0.0406(8) -0.0003(7) 0.0022(6) -0.0080(7)
C004 0.0320(8) 0.0544(10) 0.0432(9) -0.0050(7) 0.0077(6) 0.0001(7)
C005 0.0358(8) 0.0508(9) 0.0362(8) 0.0009(7) 0.0058(6) -0.0072(7)
C006 0.0383(8) 0.0468(9) 0.0414(8) -0.0009(7) 0.0081(7) -0.0036(7)
C007 0.0415(8) 0.0471(9) 0.0424(9) -0.0034(7) 0.0146(7) -0.0012(7)
C008 0.0363(8) 0.0532(10) 0.0338(8) -0.0058(7) 0.0073(6) 0.0061(7)
C009 0.0445(9) 0.0499(9) 0.0351(8) -0.0035(7) 0.0123(7) -0.0092(7)
C00A 0.0335(8) 0.0752(12) 0.0368(8) -0.0159(8) 0.0090(7) 0.0017(8)
C00B 0.0394(9) 0.0516(10) 0.0415(9) -0.0046(7) 0.0077(7) 0.0022(7)
C00C 0.0372(8) 0.0664(11) 0.0431(9) -0.0163(8) 0.0154(7) -0.0067(8)
C00D 0.0364(8) 0.0592(10) 0.0425(9) -0.0084(8) 0.0058(7) 0.0015(8)
C00E 0.0368(8) 0.0630(11) 0.0353(8) -0.0088(7) 0.0067(7) 0.0064(8)
C00F 0.0404(9) 0.0561(11) 0.0488(10) -0.0050(8) 0.0122(7) -0.0025(8)
C00G 0.0385(9) 0.0596(11) 0.0414(9) -0.0116(8) 0.0046(7) 0.0001(8)
C00H 0.0477(10) 0.0671(12) 0.0408(9) -0.0013(8) 0.0070(8) 0.0123(9)
C00I 0.0341(9) 0.1009(16) 0.0373(9) -0.0174(10) 0.0046(7) 0.0088(10)
C00J 0.0558(11) 0.0518(10) 0.0571(11) 0.0029(8) 0.0086(9) -0.0001(8)
C00K 0.0480(10) 0.0809(14) 0.0566(11) -0.0231(10) 0.0221(8) -0.0190(10)
C00L 0.0391(10) 0.118(2) 0.0428(10) -0.0157(11) 0.0001(8) 0.0150(12)
C00M 0.0650(12) 0.0605(12) 0.0553(11) 0.0089(9) 0.0053(9) 0.0130(10)
C00N 0.0342(9) 0.130(2) 0.0484(11) -0.0356(13) 0.0077(8) -0.0056(12)
C00O 0.0621(12) 0.0911(16) 0.0435(10) 0.0007(10) 0.0024(9) 0.0257(12)
C00P 0.0445(10) 0.110(2) 0.0607(12) -0.0321(13) 0.0179(9) -0.0227(12)

loop_
_atom_type_symbol
_atom_type_description
_atom_type_scat_dispersion_real
_atom_type_scat_dispersion_imag
_atom_type_scat_source
C C 0.0181 0.0091 'International Tables Vol C Tables 4.2.6.8 and 6.1.1.4'
H H 0.0000 0.0000 'International Tables Vol C Tables 4.2.6.8 and 6.1.1.4'
N N 0.0311 0.0180 'International Tables Vol C Tables 4.2.6.8 and 6.1.1.4'
O O 0.0492 0.0322 'International Tables Vol C Tables 4.2.6.8 and 6.1.1.4'

loop_
_exptl_crystal_face_index_h
_exptl_crystal_face_index_k
_exptl_crystal_face_index_l
_exptl_crystal_face_perp_dist
0 3 8 0.0715
0 0 -9 0.1064
1 -8 1 0.0296
-4 3 6 0.0609
-5 -1 -3 0.0444
5 2 4 0.0442
6 0 1 0.0723
0 -3 -8 0.1030
-3 4 -5 0.0497
-1 -7 -1 0.0337
2 7 -3 0.0600
-5 1 6 0.0649
4 -2 6 0.0478
-4 6 3 0.0540
-1 8 0 0.0362
3 7 1 0.0379
3 6 -1 0.0391

loop_
_geom_angle_atom_site_label_1
_geom_angle_atom_site_label_2
_geom_angle_atom_site_label_3
_geom_angle
_geom_angle_site_symmetry_1
_geom_angle_site_symmetry_3
_geom_angle_publ_flag
O001 N1 C005 118.11(15) . . ?
O002 N1 O001 123.40(15) . . ?
O002 N1 C005 118.49(14) . . ?
C008 C004 H004 118.9 . . ?
C00F C004 H004 118.9 . . ?
C00F C004 C008 122.22(16) . . ?
C009 C005 N1 118.65(14) . . ?
C00D C005 N1 119.06(15) . . ?
C00D C005 C009 122.29(16) . . ?
C007 C006 C00B 119.96(15) . . ?
C007 C006 C00G 119.10(15) . . ?
C00G C006 C00B 120.94(15) . . ?
C006 C007 H007 119.6 . . ?
C009 C007 C006 120.80(15) . . ?
C009 C007 H007 119.6 . . ?
C00B C008 C004 122.78(15) . . ?
C00B C008 C00E 119.40(16) . . ?
C00E C008 C004 117.80(15) . . ?
C005 C009 H009 120.7 . . ?
C007 C009 C005 118.61(15) . . ?
C007 C009 H009 120.7 . . ?
C00C C00A C00E 120.89(15) . . ?
C00C C00A C00I 119.10(18) . . ?
C00E C00A C00I 120.00(19) . . ?
C008 C00B C006 121.01(15) . . ?
C00J C00B C006 119.72(16) . . ?
C00J C00B C008 119.27(16) . . ?
C00A C00C C00F 118.33(16) . . ?
C00K C00C C00A 119.61(18) . . ?
C00K C00C C00F 122.05(19) . . ?
C005 C00D H00D 120.9 . . ?
C00G C00D C005 118.21(16) . . ?
C00G C00D H00D 120.9 . . ?
C00A C00E C008 119.72(17) . . ?
C00H C00E C008 119.98(16) . . ?
C00H C00E C00A 120.29(16) . . ?
C004 C00F C00C 120.99(17) . . ?
C004 C00F H00F 119.5 . . ?
C00C C00F H00F 119.5 . . ?
C006 C00G H00G 119.5 . . ?
C00D C00G C006 120.98(15) . . ?
C00D C00G H00G 119.5 . . ?
C00E C00H C00O 118.01(19) . . ?
C00M C00H C00E 118.86(17) . . ?
C00M C00H C00O 123.12(19) . . ?
C00L C00I C00A 118.81(19) . . ?
C00N C00I C00A 118.5(2) . . ?
C00N C00I C00L 122.67(19) . . ?
C00B C00J H00J 119.3 . . ?
C00M C00J C00B 121.41(19) . . ?
C00M C00J H00J 119.3 . . ?
C00C C00K H00K 119.6 . . ?
C00P C00K C00C 120.8(2) . . ?
C00P C00K H00K 119.6 . . ?
C00I C00L H00L 119.1 . . ?
C00O C00L C00I 121.74(18) . . ?
C00O C00L H00L 119.1 . . ?
C00H C00M H00M 119.5 . . ?
C00J C00M C00H 121.06(19) . . ?
C00J C00M H00M 119.5 . . ?
C00I C00N H00N 119.2 . . ?
C00P C00N C00I 121.55(19) . . ?
C00P C00N H00N 119.2 . . ?
C00H C00O H00O 119.4 . . ?
C00L C00O C00H 121.1(2) . . ?
C00L C00O H00O 119.4 . . ?
C00K C00P C00N 120.4(2) . . ?
C00K C00P H00P 119.8 . . ?
C00N C00P H00P 119.8 . . ?

loop_
_geom_bond_atom_site_label_1
_geom_bond_atom_site_label_2
_geom_bond_distance
_geom_bond_site_symmetry_2
_geom_bond_publ_flag
O001 N1 1.2283(19) . ?
O002 N1 1.223(2) . ?
N1 C005 1.464(2) . ?
C004 H004 0.9500 . ?
C004 C008 1.440(2) . ?
C004 C00F 1.351(2) . ?
C005 C009 1.385(2) . ?
C005 C00D 1.384(2) . ?
C006 C007 1.392(2) . ?
C006 C00B 1.490(2) . ?
C006 C00G 1.396(2) . ?
C007 H007 0.9500 . ?
C007 C009 1.376(2) . ?
C008 C00B 1.399(2) . ?
C008 C00E 1.430(2) . ?
C009 H009 0.9500 . ?
C00A C00C 1.419(3) . ?
C00A C00E 1.420(3) . ?
C00A C00I 1.428(2) . ?
C00B C00J 1.398(3) . ?
C00C C00F 1.436(2) . ?
C00C C00K 1.401(3) . ?
C00D H00D 0.9500 . ?
C00D C00G 1.379(2) . ?
C00E C00H 1.419(3) . ?
C00F H00F 0.9500 . ?
C00G H00G 0.9500 . ?
C00H C00M 1.386(3) . ?
C00H C00O 1.458(3) . ?
C00I C00L 1.421(4) . ?
C00I C00N 1.396(3) . ?
C00J H00J 0.9500 . ?
C00J C00M 1.382(3) . ?
C00K H00K 0.9500 . ?
C00K C00P 1.367(3) . ?
C00L H00L 0.9500 . ?
C00L C00O 1.348(3) . ?
C00M H00M 0.9500 . ?
C00N H00N 0.9500 . ?
C00N C00P 1.385(4) . ?
C00O H00O 0.9500 . ?
C00P H00P 0.9500 . ?

loop_
_geom_torsion_atom_site_label_1
_geom_torsion_atom_site_label_2
_geom_torsion_atom_site_label_3
_geom_torsion_atom_site_label_4
_geom_torsion
_geom_torsion_site_symmetry_1
_geom_torsion_site_symmetry_2
_geom_torsion_site_symmetry_3
_geom_torsion_site_symmetry_4
_geom_torsion_publ_flag
O001 N1 C005 C009 -8.7(2) . . . . ?
O001 N1 C005 C00D 170.91(16) . . . . ?
O002 N1 C005 C009 171.42(16) . . . . ?
O002 N1 C005 C00D -9.0(2) . . . . ?
N1 C005 C009 C007 179.07(14) . . . . ?
N1 C005 C00D C00G -179.45(15) . . . . ?
C004 C008 C00B C006 1.8(2) . . . . ?
C004 C008 C00B C00J -177.87(15) . . . . ?
C004 C008 C00E C00A -0.8(2) . . . . ?
C004 C008 C00E C00H 178.66(15) . . . . ?
C005 C00D C00G C006 0.1(3) . . . . ?
C006 C007 C009 C005 0.7(2) . . . . ?
C006 C00B C00J C00M 179.19(17) . . . . ?
C007 C006 C00B C008 -109.40(19) . . . . ?
C007 C006 C00B C00J 70.2(2) . . . . ?
C007 C006 C00G C00D 0.1(3) . . . . ?
C008 C004 C00F C00C -0.6(2) . . . . ?
C008 C00B C00J C00M -1.2(3) . . . . ?
C008 C00E C00H C00M -0.3(3) . . . . ?
C008 C00E C00H C00O -179.18(15) . . . . ?
C009 C005 C00D C00G 0.1(3) . . . . ?
C00A C00C C00F C004 -1.4(2) . . . . ?
C00A C00C C00K C00P -0.4(3) . . . . ?
C00A C00E C00H C00M 179.18(16) . . . . ?
C00A C00E C00H C00O 0.3(2) . . . . ?
C00A C00I C00L C00O 1.3(3) . . . . ?
C00A C00I C00N C00P -0.4(3) . . . . ?
C00B C006 C007 C009 179.53(15) . . . . ?
C00B C006 C00G C00D -179.92(16) . . . . ?
C00B C008 C00E C00A -179.23(14) . . . . ?
C00B C008 C00E C00H 0.2(2) . . . . ?
C00B C00J C00M C00H 1.1(3) . . . . ?
C00C C00A C00E C008 -1.1(2) . . . . ?
C00C C00A C00E C00H 179.39(15) . . . . ?
C00C C00A C00I C00L 179.82(15) . . . . ?
C00C C00A C00I C00N -0.2(2) . . . . ?
C00C C00K C00P C00N -0.2(3) . . . . ?
C00D C005 C009 C007 -0.5(3) . . . . ?
C00E C008 C00B C006 -179.89(14) . . . . ?
C00E C008 C00B C00J 0.5(2) . . . . ?
C00E C00A C00C C00F 2.2(2) . . . . ?
C00E C00A C00C C00K -178.74(15) . . . . ?
C00E C00A C00I C00L -0.9(2) . . . . ?
C00E C00A C00I C00N 179.12(15) . . . . ?
C00E C00H C00M C00J -0.4(3) . . . . ?
C00E C00H C00O C00L 0.2(3) . . . . ?
C00F C004 C008 C00B -179.94(15) . . . . ?
C00F C004 C008 C00E 1.7(2) . . . . ?
C00F C00C C00K C00P 178.61(16) . . . . ?
C00G C006 C007 C009 -0.5(3) . . . . ?
C00G C006 C00B C008 70.6(2) . . . . ?
C00G C006 C00B C00J -109.8(2) . . . . ?
C00I C00A C00C C00F -178.45(14) . . . . ?
C00I C00A C00C C00K 0.6(2) . . . . ?
C00I C00A C00E C008 179.55(14) . . . . ?
C00I C00A C00E C00H 0.1(2) . . . . ?
C00I C00L C00O C00H -1.0(3) . . . . ?
C00I C00N C00P C00K 0.6(3) . . . . ?
C00K C00C C00F C004 179.62(16) . . . . ?
C00L C00I C00N C00P 179.60(18) . . . . ?
C00M C00H C00O C00L -178.70(19) . . . . ?
C00N C00I C00L C00O -178.66(18) . . . . ?
C00O C00H C00M C00J 178.45(18) . . . . ?

loop_
_exptl_oxdiff_crystal_face_indexfrac_h
_exptl_oxdiff_crystal_face_indexfrac_k
_exptl_oxdiff_crystal_face_indexfrac_l
_exptl_oxdiff_crystal_face_x
_exptl_oxdiff_crystal_face_y
_exptl_oxdiff_crystal_face_z
-0.1677 2.7458 8.1468 -0.0640 0.0713 0.9954
-0.0462 -0.3965 -8.6519 0.2589 -0.3000 -0.9181
0.6917 -7.6539 1.1057 -0.6170 0.7243 -0.3077
-4.4060 2.9157 6.0350 0.6007 0.3237 0.7310
-5.3464 -1.1067 -3.2831 0.7744 0.4213 -0.4720
4.8074 1.5967 4.3259 -0.7023 -0.3825 0.6004
6.0359 0.0778 1.0310 -0.8628 -0.4684 0.1900
0.4129 -3.4554 -7.8322 -0.0251 -0.0108 -0.9996
-3.3533 4.0312 -5.1261 0.8841 -0.3127 -0.3472
-1.4834 -7.4722 -1.0332 -0.2360 0.8030 -0.5472
1.9088 6.8654 -3.4627 0.2830 -0.9576 0.0534
-5.2015 0.5663 5.7178 0.5717 0.6038 0.5555
3.8784 -2.2459 5.5748 -0.8578 0.1146 0.5010
-3.9735 5.6963 2.8337 0.8201 -0.1070 0.5621
-1.3007 7.5896 -0.3842 0.6740 -0.6390 0.3707
2.9128 6.6819 1.3170 -0.0209 -0.8344 0.5508
3.4201 6.4989 -1.1104 -0.0248 -0.9549 0.2959
